data_7118642
loop_
_publ_author_name
'Ren, Guo-Jian'
'Chang, Ze'
'Xu, Jian'
'Hu, Zhenpeng'
'Liu, Yan-Qing'
'Xu, Yue-Ling'
'Bu, Xian-He'

_publ_section_title
;
 Construction of a polyhedron decorated MOF with a unique network through
 the combination of two classic secondary building units.
;
_journal_issue 10
_journal_name_full 'Chemical communications (Cambridge, England)'
_journal_page_first 2079
_journal_page_last 2082
_journal_paper_doi 10.1039/c5cc08941g
_journal_volume 52
_journal_year 2016
_chemical_formula_sum 'C84 H48 N6 Ni9 O41'
_chemical_formula_weight 2325.49
_chemical_name_systematic
; 
 ? 
;
_space_group_IT_number 225
_symmetry_cell_setting cubic
_symmetry_space_group_name_Hall '-F 4 2 3'
_symmetry_space_group_name_H-M 'F m -3 m'
_atom_sites_solution_hydrogens geom
_atom_sites_solution_primary direct
_atom_sites_solution_secondary difmap
_audit_creation_method SHELXL-97
_audit_update_record
;
2015-10-22 deposited with the CCDC.
2015-12-08 downloaded from the CCDC.
;
_cell_angle_alpha 90.00
_cell_angle_beta 90.00
_cell_angle_gamma 90.00
_cell_formula_units_Z 16
_cell_length_a 41.4694(4)
_cell_length_b 41.4694(4)
_cell_length_c 41.4694(4)
_cell_measurement_reflns_used 2564
_cell_measurement_temperature 100
_cell_measurement_theta_max 68.1940
_cell_measurement_theta_min 3.6800
_cell_volume 71315.4(12)
_computing_cell_refinement 'CrysAlisPro, Agilent Technologies'
_computing_data_collection 'CrysAlisPro, Agilent Technologies'
_computing_data_reduction 'CrysAlisPro, Agilent Technologies'
_computing_structure_refinement 'SHELXL-97 (Sheldrick, 1997)'
_computing_structure_solution 'SHELXS-97 (Sheldrick, 1990)'
_diffrn_ambient_temperature 100
_diffrn_detector_area_resol_mean 10.5281
_diffrn_measured_fraction_theta_full 0.983
_diffrn_measured_fraction_theta_max 0.984
_diffrn_measurement_device_type 'SuperNova, Dual, Cu at zero, Atlas'
_diffrn_measurement_method '\w scans'
_diffrn_radiation_monochromator graphite
_diffrn_radiation_source 'fine-focus sealed tube'
_diffrn_radiation_type CuK\a
_diffrn_radiation_wavelength 1.54178
_diffrn_reflns_av_R_equivalents 0.0558
_diffrn_reflns_av_sigmaI/netI 0.0319
_diffrn_reflns_limit_h_max 41
_diffrn_reflns_limit_h_min -43
_diffrn_reflns_limit_k_max 18
_diffrn_reflns_limit_k_min -51
_diffrn_reflns_limit_l_max 30
_diffrn_reflns_limit_l_min -31
_diffrn_reflns_number 17206
_diffrn_reflns_theta_full 76.63
_diffrn_reflns_theta_max 76.63
_diffrn_reflns_theta_min 3.01
_exptl_absorpt_coefficient_mu 1.434
_exptl_absorpt_correction_T_max 1.00000
_exptl_absorpt_correction_T_min 0.36066
_exptl_absorpt_correction_type multi-scan
_exptl_absorpt_process_details 'CrysAlisPro, Agilent Technologies'
_exptl_crystal_colour green
_exptl_crystal_density_diffrn 0.866
_exptl_crystal_density_method 'not measured'
_exptl_crystal_description block
_exptl_crystal_F_000 44800
_exptl_crystal_size_max 0.2
_exptl_crystal_size_mid 0.2
_exptl_crystal_size_min 0.2
_platon_squeeze_details
;
;
_refine_diff_density_max 0.814
_refine_diff_density_min -1.192
_refine_diff_density_rms 0.126
_refine_ls_extinction_method none
_refine_ls_goodness_of_fit_ref 1.218
_refine_ls_hydrogen_treatment constr
_refine_ls_matrix_type full
_refine_ls_number_parameters 139
_refine_ls_number_reflns 3604
_refine_ls_number_restraints 132
_refine_ls_restrained_S_all 1.228
_refine_ls_R_factor_all 0.1638
_refine_ls_R_factor_gt 0.1259
_refine_ls_shift/su_max 0.000
_refine_ls_shift/su_mean 0.000
_refine_ls_structure_factor_coef Fsqd
_refine_ls_weighting_details 'calc w=1/[\s^2^(Fo^2^)+(0.2000P)^2^+0.0000P] where P=(Fo^2^+2Fc^2^)/3'
_refine_ls_weighting_scheme calc
_refine_ls_wR_factor_gt 0.3492
_refine_ls_wR_factor_ref 0.3793
_reflns_number_gt 1845
_reflns_number_total 3604
_reflns_threshold_expression >2sigma(I)
_cod_data_source_file c5cc08941g2.cif
_cod_data_source_block 1
_cod_depositor_comments
;
The following automatic conversions were performed:

'_symmetry_cell_setting' value 'Cubic' changed to 'cubic' according
to
/usr/data/users/saulius/crontab/automatic-downloads/rss-feeds/RSC/lib/dictionaries/cif_core.dic
dictionary named 'cif_core.dic' version 2.4.2 from 2011-04-26.

Automatic conversion script
Id: cif_fix_values 4268 2015-11-12 08:31:59Z antanas 
;
_cod_original_sg_symbol_H-M Fm-3m
_cod_database_code 7118642

loop_
_symmetry_equiv_pos_as_xyz
'x, y, z'
'-x, -y, z'
'-x, y, -z'
'x, -y, -z'
'z, x, y'
'z, -x, -y'
'-z, -x, y'
'-z, x, -y'
'y, z, x'
'-y, z, -x'
'y, -z, -x'
'-y, -z, x'
'y, x, -z'
'-y, -x, -z'
'y, -x, z'
'-y, x, z'
'x, z, -y'
'-x, z, y'
'-x, -z, -y'
'x, -z, y'
'z, y, -x'
'z, -y, x'
'-z, y, x'
'-z, -y, -x'
'x, y+1/2, z+1/2'
'-x, -y+1/2, z+1/2'
'-x, y+1/2, -z+1/2'
'x, -y+1/2, -z+1/2'
'z, x+1/2, y+1/2'
'z, -x+1/2, -y+1/2'
'-z, -x+1/2, y+1/2'
'-z, x+1/2, -y+1/2'
'y, z+1/2, x+1/2'
'-y, z+1/2, -x+1/2'
'y, -z+1/2, -x+1/2'
'-y, -z+1/2, x+1/2'
'y, x+1/2, -z+1/2'
'-y, -x+1/2, -z+1/2'
'y, -x+1/2, z+1/2'
'-y, x+1/2, z+1/2'
'x, z+1/2, -y+1/2'
'-x, z+1/2, y+1/2'
'-x, -z+1/2, -y+1/2'
'x, -z+1/2, y+1/2'
'z, y+1/2, -x+1/2'
'z, -y+1/2, x+1/2'
'-z, y+1/2, x+1/2'
'-z, -y+1/2, -x+1/2'
'x+1/2, y, z+1/2'
'-x+1/2, -y, z+1/2'
'-x+1/2, y, -z+1/2'
'x+1/2, -y, -z+1/2'
'z+1/2, x, y+1/2'
'z+1/2, -x, -y+1/2'
'-z+1/2, -x, y+1/2'
'-z+1/2, x, -y+1/2'
'y+1/2, z, x+1/2'
'-y+1/2, z, -x+1/2'
'y+1/2, -z, -x+1/2'
'-y+1/2, -z, x+1/2'
'y+1/2, x, -z+1/2'
'-y+1/2, -x, -z+1/2'
'y+1/2, -x, z+1/2'
'-y+1/2, x, z+1/2'
'x+1/2, z, -y+1/2'
'-x+1/2, z, y+1/2'
'-x+1/2, -z, -y+1/2'
'x+1/2, -z, y+1/2'
'z+1/2, y, -x+1/2'
'z+1/2, -y, x+1/2'
'-z+1/2, y, x+1/2'
'-z+1/2, -y, -x+1/2'
'x+1/2, y+1/2, z'
'-x+1/2, -y+1/2, z'
'-x+1/2, y+1/2, -z'
'x+1/2, -y+1/2, -z'
'z+1/2, x+1/2, y'
'z+1/2, -x+1/2, -y'
'-z+1/2, -x+1/2, y'
'-z+1/2, x+1/2, -y'
'y+1/2, z+1/2, x'
'-y+1/2, z+1/2, -x'
'y+1/2, -z+1/2, -x'
'-y+1/2, -z+1/2, x'
'y+1/2, x+1/2, -z'
'-y+1/2, -x+1/2, -z'
'y+1/2, -x+1/2, z'
'-y+1/2, x+1/2, z'
'x+1/2, z+1/2, -y'
'-x+1/2, z+1/2, y'
'-x+1/2, -z+1/2, -y'
'x+1/2, -z+1/2, y'
'z+1/2, y+1/2, -x'
'z+1/2, -y+1/2, x'
'-z+1/2, y+1/2, x'
'-z+1/2, -y+1/2, -x'
'-x, -y, -z'
'x, y, -z'
'x, -y, z'
'-x, y, z'
'-z, -x, -y'
'-z, x, y'
'z, x, -y'
'z, -x, y'
'-y, -z, -x'
'y, -z, x'
'-y, z, x'
'y, z, -x'
'-y, -x, z'
'y, x, z'
'-y, x, -z'
'y, -x, -z'
'-x, -z, y'
'x, -z, -y'
'x, z, y'
'-x, z, -y'
'-z, -y, x'
'-z, y, -x'
'z, -y, -x'
'z, y, x'
'-x, -y+1/2, -z+1/2'
'x, y+1/2, -z+1/2'
'x, -y+1/2, z+1/2'
'-x, y+1/2, z+1/2'
'-z, -x+1/2, -y+1/2'
'-z, x+1/2, y+1/2'
'z, x+1/2, -y+1/2'
'z, -x+1/2, y+1/2'
'-y, -z+1/2, -x+1/2'
'y, -z+1/2, x+1/2'
'-y, z+1/2, x+1/2'
'y, z+1/2, -x+1/2'
'-y, -x+1/2, z+1/2'
'y, x+1/2, z+1/2'
'-y, x+1/2, -z+1/2'
'y, -x+1/2, -z+1/2'
'-x, -z+1/2, y+1/2'
'x, -z+1/2, -y+1/2'
'x, z+1/2, y+1/2'
'-x, z+1/2, -y+1/2'
'-z, -y+1/2, x+1/2'
'-z, y+1/2, -x+1/2'
'z, -y+1/2, -x+1/2'
'z, y+1/2, x+1/2'
'-x+1/2, -y, -z+1/2'
'x+1/2, y, -z+1/2'
'x+1/2, -y, z+1/2'
'-x+1/2, y, z+1/2'
'-z+1/2, -x, -y+1/2'
'-z+1/2, x, y+1/2'
'z+1/2, x, -y+1/2'
'z+1/2, -x, y+1/2'
'-y+1/2, -z, -x+1/2'
'y+1/2, -z, x+1/2'
'-y+1/2, z, x+1/2'
'y+1/2, z, -x+1/2'
'-y+1/2, -x, z+1/2'
'y+1/2, x, z+1/2'
'-y+1/2, x, -z+1/2'
'y+1/2, -x, -z+1/2'
'-x+1/2, -z, y+1/2'
'x+1/2, -z, -y+1/2'
'x+1/2, z, y+1/2'
'-x+1/2, z, -y+1/2'
'-z+1/2, -y, x+1/2'
'-z+1/2, y, -x+1/2'
'z+1/2, -y, -x+1/2'
'z+1/2, y, x+1/2'
'-x+1/2, -y+1/2, -z'
'x+1/2, y+1/2, -z'
'x+1/2, -y+1/2, z'
'-x+1/2, y+1/2, z'
'-z+1/2, -x+1/2, -y'
'-z+1/2, x+1/2, y'
'z+1/2, x+1/2, -y'
'z+1/2, -x+1/2, y'
'-y+1/2, -z+1/2, -x'
'y+1/2, -z+1/2, x'
'-y+1/2, z+1/2, x'
'y+1/2, z+1/2, -x'
'-y+1/2, -x+1/2, z'
'y+1/2, x+1/2, z'
'-y+1/2, x+1/2, -z'
'y+1/2, -x+1/2, -z'
'-x+1/2, -z+1/2, y'
'x+1/2, -z+1/2, -y'
'x+1/2, z+1/2, y'
'-x+1/2, z+1/2, -y'
'-z+1/2, -y+1/2, x'
'-z+1/2, y+1/2, -x'
'z+1/2, -y+1/2, -x'
'z+1/2, y+1/2, x'

loop_
_atom_site_label
_atom_site_type_symbol
_atom_site_fract_x
_atom_site_fract_y
_atom_site_fract_z
_atom_site_U_iso_or_equiv
_atom_site_adp_type
_atom_site_occupancy
_atom_site_symmetry_multiplicity
_atom_site_calc_flag
_atom_site_refinement_flags
Ni1 Ni 0.18773(3) 0.12899(2) 0.12899(2) 0.0689(5) Uani 1 2 d S
O7 O 0.17005(11) 0.13208(10) 0.08337(8) 0.0820(11) Uani 1 1 d .
O3 O 0.14659(15) 0.14659(15) 0.14659(15) 0.080(2) Uani 1 6 d S
C2 C 0.14949(14) 0.14949(14) 0.03349(19) 0.0716(18) Uani 1 2 d S
C4 C 0.19954(14) 0.1240(3) 0.19954(14) 0.106(4) Uani 1 2 d S
C1 C 0.15034(12) 0.15034(12) 0.06983(19) 0.0661(17) Uani 1 2 d S
N1 N 0.2291(2) 0.1084(2) 0.1084(2) 0.121(3) Uani 1 2 d SDU
C3 C 0.16968(17) 0.12819(17) 0.01677(15) 0.0909(19) Uani 1 1 d .
H3 H 0.1830 0.1141 0.0280 0.109 Uiso 1 1 calc R
O4 O 0.20980(12) 0.12406(18) 0.17264(12) 0.130(2) Uani 1 1 d .
C5 C 0.22618(17) 0.1227(4) 0.22618(17) 0.134(5) Uani 1 2 d S
C6 C 0.2182(2) 0.1233(4) 0.2577(2) 0.219(8) Uani 1 1 d .
H6 H 0.1965 0.1237 0.2637 0.263 Uiso 1 1 calc R
Ni2 Ni 0.2041(3) 0.0000 0.0000 0.289(5) Uani 1 8 d SU
Ni3 Ni 0.2722(5) 0.0000 0.0000 0.406(9) Uani 1 8 d SU
O2 O 0.2219(5) 0.0378(3) 0.0378(3) 0.307(9) Uani 1 2 d SDU
C9 C 0.2825(4) 0.0796(3) 0.0796(3) 0.302(11) Uani 1 2 d SDU
H9 H 0.3006 0.0702 0.0702 0.362 Uiso 1 2 calc SR
C7 C 0.2251(3) 0.0845(2) 0.0845(2) 0.184(6) Uani 1 2 d SDU
H7 H 0.2044 0.0783 0.0783 0.221 Uiso 1 2 calc SR
C8 C 0.2520(4) 0.0699(3) 0.0699(3) 0.266(9) Uani 1 2 d SDU
O1 O 0.2689(5) 0.0330(3) 0.0330(3) 0.309(9) Uani 1 2 d SDU
C12 C 0.2483(4) 0.0500(6) 0.0500(6) 0.285(9) Uani 1 2 d SDU
C10 C 0.2864(4) 0.1029(3) 0.1029(3) 0.287(11) Uani 1 2 d SDU
H10 H 0.3070 0.1091 0.1091 0.345 Uiso 1 2 calc SR
O6 O 0.3231(11) 0.0000 0.0000 0.32(2) Uani 1 8 d SU
O5 O 0.1741(10) 0.0298(8) 0.0000 0.138(11) Uani 0.25 2 d SPU
C11 C 0.2599(3) 0.1171(3) 0.1171(3) 0.240(9) Uani 1 2 d SDU
H11 H 0.2629 0.1329 0.1329 0.288 Uiso 1 2 calc SR

loop_
_atom_site_aniso_label
_atom_site_aniso_U_11
_atom_site_aniso_U_22
_atom_site_aniso_U_33
_atom_site_aniso_U_23
_atom_site_aniso_U_13
_atom_site_aniso_U_12
Ni1 0.0627(8) 0.0720(6) 0.0720(6) -0.0040(6) -0.0091(4) -0.0091(4)
O7 0.108(3) 0.087(3) 0.0514(18) 0.0002(17) 0.0018(19) 0.021(2)
O3 0.080(2) 0.080(2) 0.080(2) 0.000(3) 0.000(3) 0.000(3)
C2 0.076(3) 0.076(3) 0.064(4) 0.000(2) 0.000(2) -0.001(4)
C4 0.097(5) 0.124(8) 0.097(5) -0.005(3) -0.059(7) -0.005(3)
C1 0.064(2) 0.064(2) 0.071(4) 0.001(2) 0.001(2) -0.007(3)
N1 0.080(5) 0.142(5) 0.142(5) 0.006(6) 0.005(4) 0.005(4)
C3 0.099(4) 0.109(5) 0.065(3) 0.002(3) 0.002(3) 0.034(4)
O4 0.078(3) 0.238(7) 0.073(3) -0.026(3) -0.039(2) 0.019(3)
C5 0.099(5) 0.203(14) 0.099(5) -0.016(5) -0.052(7) -0.016(5)
C6 0.086(5) 0.48(2) 0.090(6) 0.055(9) -0.047(5) -0.060(9)
Ni2 0.212(9) 0.327(8) 0.327(8) 0.000 0.000 0.000
Ni3 0.47(2) 0.375(10) 0.375(10) 0.000 0.000 0.000
O2 0.247(14) 0.337(14) 0.337(14) -0.071(17) -0.028(9) -0.028(9)
C9 0.152(10) 0.376(16) 0.376(16) -0.153(18) 0.015(8) 0.015(8)
C7 0.155(10) 0.198(9) 0.198(9) -0.030(10) 0.018(6) 0.018(6)
C8 0.162(11) 0.318(13) 0.318(13) -0.142(14) 0.030(6) 0.030(6)
O1 0.275(15) 0.326(13) 0.326(13) -0.138(15) 0.044(9) 0.044(9)
C12 0.202(16) 0.326(13) 0.326(13) -0.152(14) 0.019(7) 0.019(7)
C10 0.103(8) 0.380(17) 0.380(17) -0.150(19) 0.020(7) 0.020(7)
O6 0.26(3) 0.36(2) 0.36(2) 0.000 0.000 0.000
O5 0.16(2) 0.080(14) 0.17(2) 0.000 0.000 -0.016(16)
C11 0.104(8) 0.309(14) 0.309(14) -0.087(16) 0.008(6) 0.008(6)

loop_
_atom_type_symbol
_atom_type_description
_atom_type_scat_dispersion_real
_atom_type_scat_dispersion_imag
_atom_type_scat_source
C C 0.0181 0.0091 'International Tables Vol C Tables 4.2.6.8 and 6.1.1.4'
H H 0.0000 0.0000 'International Tables Vol C Tables 4.2.6.8 and 6.1.1.4'
N N 0.0311 0.0180 'International Tables Vol C Tables 4.2.6.8 and 6.1.1.4'
O O 0.0492 0.0322 'International Tables Vol C Tables 4.2.6.8 and 6.1.1.4'
Ni Ni -3.0029 0.5091 'International Tables Vol C Tables 4.2.6.8 and 6.1.1.4'

loop_
_geom_angle_atom_site_label_1
_geom_angle_atom_site_label_2
_geom_angle_atom_site_label_3
_geom_angle
_geom_angle_site_symmetry_1
_geom_angle_site_symmetry_3
O3 Ni1 O7 90.5(2) . .
O3 Ni1 O7 90.5(2) . 115
O7 Ni1 O7 89.3(3) . 115
O3 Ni1 O4 95.5(3) . 115
O7 Ni1 O4 90.7(2) . 115
O7 Ni1 O4 174.0(2) 115 115
O3 Ni1 O4 95.5(3) . .
O7 Ni1 O4 174.0(2) . .
O7 Ni1 O4 90.7(2) 115 .
O4 Ni1 O4 88.7(4) 115 .
O3 Ni1 N1 176.0(4) . .
O7 Ni1 N1 86.6(2) . .
O7 Ni1 N1 86.6(2) 115 .
O4 Ni1 N1 87.3(3) 115 .
O4 Ni1 N1 87.3(3) . .
C1 O7 Ni1 133.9(4) . .
Ni1 O3 Ni1 119.49(8) . 9
Ni1 O3 Ni1 119.49(8) . 5
Ni1 O3 Ni1 119.49(8) 9 5
C3 C2 C3 120.6(8) . 110
C3 C2 C1 119.7(4) . .
C3 C2 C1 119.7(4) 110 .
O4 C4 O4 131.8(9) . 120
O4 C4 C5 114.1(4) . .
O4 C4 C5 114.1(4) 120 .
O7 C1 O7 126.3(7) . 110
O7 C1 C2 116.8(4) . .
O7 C1 C2 116.8(4) 110 .
C11 N1 C7 118.7(10) . .
C11 N1 Ni1 123.0(9) . .
C7 N1 Ni1 118.4(7) . .
C3 C3 C2 119.7(4) 98 .
C4 O4 Ni1 132.0(5) . .
C6 C5 C6 118.5(10) 120 .
C6 C5 C4 120.7(5) 120 .
C6 C5 C4 120.7(5) . .
C5 C6 C6 120.7(5) . 166
O5 Ni2 O5 59.8(13) . 17
O5 Ni2 O5 90(2) . 99
O5 Ni2 O5 59.8(13) 17 99
O5 Ni2 O5 59.8(13) . 115
O5 Ni2 O5 90(2) 17 115
O5 Ni2 O5 59.8(13) 99 115
O5 Ni2 O2 134.2(6) . 4
O5 Ni2 O2 75.6(9) 17 4
O5 Ni2 O2 75.6(9) 99 4
O5 Ni2 O2 134.2(6) 115 4
O5 Ni2 O2 75.6(9) . 98
O5 Ni2 O2 75.6(9) 17 98
O5 Ni2 O2 134.2(6) 99 98
O5 Ni2 O2 134.2(6) 115 98
O2 Ni2 O2 84.3(3) 4 98
O5 Ni2 O2 134.2(6) . 99
O5 Ni2 O2 134.2(6) 17 99
O5 Ni2 O2 75.6(9) 99 99
O5 Ni2 O2 75.6(9) 115 99
O2 Ni2 O2 84.3(3) 4 99
O2 Ni2 O2 143.1(12) 98 99
O5 Ni2 O2 75.6(9) . .
O5 Ni2 O2 134.2(6) 17 .
O5 Ni2 O2 134.2(6) 99 .
O5 Ni2 O2 75.6(9) 115 .
O2 Ni2 O2 143.1(12) 4 .
O2 Ni2 O2 84.3(3) 98 .
O2 Ni2 O2 84.3(3) 99 .
O5 Ni2 Ni3 135.1(11) . .
O5 Ni2 Ni3 135.1(11) 17 .
O5 Ni2 Ni3 135.1(11) 99 .
O5 Ni2 Ni3 135.1(11) 115 .
O2 Ni2 Ni3 71.6(6) 4 .
O2 Ni2 Ni3 71.6(6) 98 .
O2 Ni2 Ni3 71.6(6) 99 .
O2 Ni2 Ni3 71.6(6) . .
O1 Ni3 O1 172.0(19) 4 .
O1 Ni3 O1 89.72(13) 4 99
O1 Ni3 O1 89.72(13) . 99
O1 Ni3 O1 89.72(13) 4 98
O1 Ni3 O1 89.72(13) . 98
O1 Ni3 O1 172.0(19) 99 98
O1 Ni3 O6 94.0(9) 4 .
O1 Ni3 O6 94.0(9) . .
O1 Ni3 O6 94.0(9) 99 .
O1 Ni3 O6 94.0(9) 98 .
O1 Ni3 Ni2 86.0(9) 4 .
O1 Ni3 Ni2 86.0(9) . .
O1 Ni3 Ni2 86.0(9) 99 .
O1 Ni3 Ni2 86.0(9) 98 .
O6 Ni3 Ni2 180.0 . .
C12 O2 Ni2 142(2) . .
C10 C9 C8 121.0(10) . .
C8 C7 N1 120.7(11) . .
C12 C8 C9 121.7(12) . .
C12 C8 C7 119.9(11) . .
C9 C8 C7 118.4(12) . .
C12 O1 Ni3 143(2) . .
C8 C12 O1 131.9(19) . .
C8 C12 O2 130.6(18) . .
O1 C12 O2 98(3) . .
C9 C10 C11 120.5(10) . .
O5 O5 O5 90.000(8) 17 115
O5 O5 Ni2 60.1(6) 17 .
O5 O5 Ni2 60.1(6) 115 .
N1 C11 C10 120.9(10) . .

loop_
_geom_bond_atom_site_label_1
_geom_bond_atom_site_label_2
_geom_bond_distance
_geom_bond_site_symmetry_2
Ni1 O3 1.9938(15) .
Ni1 O7 2.033(4) .
Ni1 O7 2.033(4) 115
Ni1 O4 2.039(4) 115
Ni1 O4 2.039(4) .
Ni1 N1 2.097(9) .
O7 C1 1.248(5) .
O3 Ni1 1.9938(15) 9
O3 Ni1 1.9938(15) 5
C2 C3 1.401(7) .
C2 C3 1.401(7) 110
C2 C1 1.508(11) .
C4 O4 1.194(6) .
C4 O4 1.194(6) 120
C4 C5 1.563(12) .
C1 O7 1.248(5) 110
N1 C11 1.376(13) .
N1 C7 1.412(12) .
C3 C3 1.391(13) 98
C5 C6 1.350(12) 120
C5 C6 1.350(12) .
C6 C6 1.414(14) 166
Ni2 O5 1.75(4) .
Ni2 O5 1.75(4) 17
Ni2 O5 1.75(4) 99
Ni2 O5 1.75(4) 115
Ni2 O2 2.334(19) 4
Ni2 O2 2.334(19) 98
Ni2 O2 2.334(19) 99
Ni2 O2 2.334(19) .
Ni2 Ni3 2.82(2) .
Ni3 O1 1.941(16) 4
Ni3 O1 1.941(16) .
Ni3 O1 1.941(16) 99
Ni3 O1 1.941(16) 98
Ni3 O6 2.11(5) .
O2 C12 1.31(2) .
C9 C10 1.377(14) .
C9 C8 1.384(13) .
C7 C8 1.409(14) .
C8 C12 1.18(3) .
O1 C12 1.31(2) .
C10 C11 1.382(14) .
O5 O5 1.75(5) 17
O5 O5 1.75(5) 115

loop_
_platon_squeeze_void_nr
_platon_squeeze_void_average_x
_platon_squeeze_void_average_y
_platon_squeeze_void_average_z
_platon_squeeze_void_volume
_platon_squeeze_void_count_electrons
_platon_squeeze_void_content
1 0.000 0.000 0.000 1785 684 ' '
2 0.411 -0.009 -0.005 35531 10368 ' '
3 0.500 0.000 0.500 1785 684 ' '
4 0.500 0.500 0.000 1785 684 ' '
5 0.000 0.500 0.500 1785 684 ' '
